data_7050847
loop_
_publ_author_name
'Kuhn, Fritz E.'
'de Biani, F.F.'
'Herdtweck, Eberhardt'
'Santos, Ana M.'
'Zuo, J.-L.'

_publ_section_title
;
Ruthenium(II) Alkynyl-Hydride and Ruthenium(II) bis-(\s-Pyridylacetylide)
as ligands and linkers for Metal-Metal Bonded Complexes
;
_journal_name_full 'New Journal of Chemistry'
_journal_year 2002
_chemical_formula_moiety '[(C126 H116 N2 O8 P8 Rh2 Ru2)H1.82 / Cl0.18], 3.764(C H Cl3)'
_chemical_formula_sum 'C129.76 H121.59 Cl11.47 N2 O8 P8 Rh2 Ru2'
_chemical_formula_weight 2899.50
_space_group_IT_number 2
_space_group_name_Hall '-P 1'
_space_group_name_H-M_alt 'P -1'
_symmetry_cell_setting triclinic
_symmetry_space_group_name_Hall '-P 1'
_symmetry_space_group_name_H-M 'P -1'
_cell_angle_alpha 105.3292(3)
_cell_angle_beta 109.3507(3)
_cell_angle_gamma 99.4126(5)
_cell_formula_units_Z 1
_cell_length_a 12.6709(1)
_cell_length_b 16.4638(1)
_cell_length_c 17.1025(1)
_cell_measurement_temperature 123(1)
_cell_volume 3120.36(4)
_diffrn_ambient_temperature 123(1)
_exptl_crystal_density_diffrn 1.543
_cod_depositor_comments
;
The following automatic conversions were performed:
'_symmetry_cell_setting' value 'Triclinic' changed to 'triclinic'
according to '/home/saulius/struct/CIF-dictionaries/cif_core.dic'
dictionary named 'cif_core.dic' version 2.4.1 from 2010-06-29.

Automatic conversion script
Id: cif_fix_enum 1527 2010-12-29 10:47:43Z saulius 
;
_cod_database_code 7050847

loop_
_symmetry_equiv_pos_as_xyz
x,y,z
-x,-y,-z

loop_
_atom_site_aniso_label
_atom_site_aniso_U_11
_atom_site_aniso_U_22
_atom_site_aniso_U_33
_atom_site_aniso_U_23
_atom_site_aniso_U_13
_atom_site_aniso_U_12
Rh 0.0156(1) 0.0162(1) 0.0093(1) 0.0019(1) 0.0032(1) 0.0021(1)
Ru 0.0138(1) 0.0133(1) 0.0095(1) 0.0030(1) 0.0025(1) 0.0026(1)
P1 0.0167(3) 0.0168(3) 0.0145(3) 0.0069(2) 0.0050(2) 0.0049(2)
P2 0.0176(3) 0.0187(3) 0.0147(3) 0.0056(2) 0.0066(2) 0.0044(2)
P3 0.0199(3) 0.0160(3) 0.0142(3) 0.0044(2) 0.0044(2) 0.0061(2)
P4 0.0169(3) 0.0159(3) 0.0125(3) 0.0044(2) 0.0044(2) 0.0020(2)
O1 0.0199(8) 0.0219(8) 0.0162(8) 0.0049(7) 0.0042(7) 0.0064(7)
O2 0.0236(9) 0.0224(9) 0.0143(8) 0.0052(7) 0.0066(7) 0.0019(7)
O3 0.0221(9) 0.0228(9) 0.0167(8) 0.0031(7) 0.0069(7) 0.0072(7)
O4 0.0213(8) 0.0204(8) 0.0150(8) 0.0042(7) 0.0051(7) 0.0000(7)
N11 0.0201(10) 0.0184(10) 0.0127(9) 0.0024(8) 0.0039(8) 0.0041(8)
C1 0.0215(12) 0.0205(12) 0.0232(13) 0.0086(10) 0.0101(10) 0.0054(10)
C2 0.0295(14) 0.0288(14) 0.0283(14) 0.0078(11) 0.0092(11) 0.0134(11)
C3 0.0201(12) 0.0219(12) 0.0204(12) 0.0071(10) 0.0083(10) 0.0065(10)
C4 0.0300(14) 0.0291(14) 0.0256(13) 0.0093(11) 0.0116(11) -0.0006(11)
C5 0.0195(12) 0.0289(13) 0.0169(12) 0.0037(10) 0.0053(10) 0.0059(10)
C6 0.0152(11) 0.0162(11) 0.0206(12) 0.0089(9) 0.0078(9) 0.0068(9)
C7 0.0252(13) 0.0258(13) 0.0167(11) 0.0106(10) 0.0081(10) 0.0088(10)
C8 0.0255(13) 0.0296(13) 0.0209(12) 0.0136(11) 0.0115(10) 0.0083(11)
C9 0.0416(16) 0.0226(13) 0.0407(16) 0.0184(12) 0.0253(13) 0.0142(12)
C10 0.0282(13) 0.0219(12) 0.0199(12) 0.0108(10) 0.0117(10) 0.0086(10)
C12 0.0284(13) 0.0195(12) 0.0199(12) 0.0062(10) 0.0071(10) 0.0070(10)
C13 0.0310(14) 0.0272(13) 0.0160(12) 0.0096(10) 0.0069(10) 0.0104(11)
C14 0.0172(12) 0.0297(13) 0.0124(11) 0.0019(10) 0.0047(9) 0.0075(10)
C15 0.0337(14) 0.0201(12) 0.0185(12) 0.0025(10) 0.0081(11) -0.0004(11)
C16 0.0362(15) 0.0230(13) 0.0154(12) 0.0067(10) 0.0073(11) 0.0033(11)
C21 0.0195(12) 0.0248(12) 0.0175(11) 0.0117(10) 0.0063(9) 0.0080(10)
C22 0.0261(13) 0.0296(14) 0.0275(13) 0.0090(11) 0.0075(11) 0.0121(11)
C23 0.0329(16) 0.0435(17) 0.0385(16) 0.0112(14) 0.0132(13) 0.0227(13)
C24 0.0211(14) 0.0566(19) 0.0296(15) 0.0134(14) 0.0052(11) 0.0162(13)
C25 0.0225(13) 0.0394(16) 0.0230(13) 0.0083(12) 0.0031(11) 0.0049(11)
C26 0.0228(13) 0.0263(13) 0.0208(12) 0.0091(10) 0.0057(10) 0.0081(10)
C31 0.0167(11) 0.0191(12) 0.0215(12) 0.0070(10) 0.0040(9) 0.0066(9)
C32 0.0296(14) 0.0207(12) 0.0319(14) 0.0086(11) 0.0138(11) 0.0050(11)
C33 0.0294(14) 0.0209(13) 0.0453(17) 0.0088(12) 0.0161(13) 0.0029(11)
C34 0.0244(13) 0.0192(13) 0.0346(15) -0.0018(11) 0.0059(11) 0.0036(10)
C35 0.0266(13) 0.0281(13) 0.0234(13) 0.0041(11) 0.0060(11) 0.0118(11)
C36 0.0220(12) 0.0206(12) 0.0248(13) 0.0086(10) 0.0077(10) 0.0087(10)
C41 0.0342(15) 0.0225(13) 0.0325(14) 0.0073(11) 0.0214(12) 0.0084(11)
C42 0.0523(19) 0.0294(15) 0.0300(15) 0.0061(12) 0.0249(14) 0.0081(13)
C43 0.062(2) 0.0393(17) 0.0399(18) 0.0052(14) 0.0327(17) 0.0083(16)
C44 0.069(3) 0.045(2) 0.060(2) -0.0052(17) 0.043(2) 0.0080(18)
C45 0.048(2) 0.062(3) 0.119(4) 0.019(3) 0.038(3) 0.032(2)
C46 0.0443(19) 0.0436(19) 0.064(2) -0.0016(17) 0.0182(17) 0.0219(16)
C51 0.016(2) 0.022(3) 0.027(3) 0.0101(18) 0.0072(15) 0.0073(19)
C52 0.023(2) 0.032(3) 0.030(2) 0.0155(17) 0.0108(17) 0.0052(19)
C53 0.022(2) 0.035(2) 0.045(3) 0.017(2) 0.016(2) 0.004(2)
C54 0.023(2) 0.031(2) 0.045(3) 0.013(2) 0.0058(18) -0.0029(18)
C55 0.041(2) 0.032(2) 0.030(2) -0.0006(17) 0.0129(18) -0.0087(18)
C56 0.028(2) 0.026(2) 0.032(2) 0.0042(16) 0.0149(16) -0.0045(15)
C61 0.0245(12) 0.0174(11) 0.0223(12) 0.0048(10) 0.0104(10) 0.0061(10)
C62 0.0393(16) 0.0337(15) 0.0241(13) 0.0057(12) 0.0088(12) 0.0210(13)
C63 0.0455(17) 0.0339(15) 0.0210(13) 0.0012(12) 0.0105(12) 0.0126(13)
C64 0.0519(19) 0.0343(16) 0.0352(16) -0.0040(13) 0.0172(15) 0.0188(14)
C65 0.061(2) 0.066(2) 0.053(2) -0.0002(18) 0.0143(18) 0.046(2)
C66 0.0435(19) 0.058(2) 0.0344(17) -0.0011(15) 0.0021(14) 0.0309(17)
C71 0.0181(17) 0.029(2) 0.0219(19) 0.0091(16) 0.0130(17) 0.0116(15)
C72 0.0237(18) 0.0299(19) 0.0214(17) 0.0083(14) 0.0071(14) 0.0110(15)
C73 0.0200(18) 0.040(2) 0.029(2) -0.0015(17) 0.0039(15) 0.0086(16)
C74 0.028(2) 0.064(3) 0.0179(17) 0.0093(18) 0.0041(15) 0.023(2)
C75 0.036(2) 0.063(3) 0.030(2) 0.028(2) 0.0167(17) 0.029(2)
C76 0.0302(19) 0.038(2) 0.033(2) 0.0215(17) 0.0165(16) 0.0159(16)
C81 0.0223(12) 0.0197(12) 0.0206(12) 0.0067(10) 0.0034(10) -0.0002(10)
C82 0.0281(14) 0.0359(15) 0.0260(14) 0.0114(12) 0.0074(11) -0.0028(12)
C83 0.0291(15) 0.0392(17) 0.0469(18) 0.0193(14) 0.0060(13) -0.0085(13)
C84 0.0362(17) 0.0314(16) 0.0332(16) 0.0069(13) -0.0059(13) -0.0105(13)
C85 0.0386(16) 0.0297(15) 0.0236(14) 0.0036(12) 0.0006(12) -0.0020(12)
C86 0.0278(14) 0.0244(13) 0.0212(13) 0.0045(10) 0.0055(11) 0.0017(11)
C91 0.0212(12) 0.0173(11) 0.0248(12) 0.0090(10) 0.0115(10) 0.0026(9)
C92 0.0217(13) 0.0245(13) 0.0271(13) 0.0007(11) 0.0108(11) 0.0013(10)
C93 0.0371(16) 0.0263(14) 0.0341(15) -0.0076(12) 0.0175(13) -0.0033(12)
C94 0.0398(17) 0.0235(14) 0.062(2) 0.0052(14) 0.0352(16) 0.0076(12)
C95 0.0350(16) 0.0409(17) 0.057(2) 0.0267(15) 0.0276(15) 0.0216(13)
C96 0.0285(14) 0.0381(15) 0.0324(14) 0.0210(12) 0.0154(12) 0.0139(12)
Cl 0.031(4) 0.025(4) 0.011(4) 0.000(3) -0.002(3) 0.007(3)
Cl1 0.0450(5) 0.0466(5) 0.0356(4) 0.0158(4) 0.0173(4) 0.0024(4)
Cl2 0.0589(6) 0.0362(5) 0.0484(5) 0.0008(4) 0.0158(4) 0.0106(4)
Cl3 0.0335(5) 0.0912(8) 0.0514(6) 0.0180(5) 0.0065(4) 0.0178(5)
C20 0.0308(15) 0.0375(16) 0.0274(15) 0.0060(13) 0.0147(12) 0.0095(13)
Cl4 0.0356(4) 0.0417(4) 0.0368(4) 0.0112(3) 0.0139(3) 0.0098(3)
Cl5 0.0638(6) 0.0347(5) 0.0590(6) 0.0073(4) 0.0238(5) -0.0022(4)
Cl6 0.0468(5) 0.0604(6) 0.0413(5) 0.0267(4) 0.0059(4) 0.0162(4)
C30 0.0251(15) 0.0272(15) 0.0298(15) 0.0064(12) 0.0028(12) 0.0040(12)

loop_
_atom_site_label
_atom_site_type_symbol
_atom_site_thermal_displace_type
_atom_site_fract_x
_atom_site_fract_y
_atom_site_fract_z
_atom_site_occupancy
_atom_site_U_iso_or_equiv
Rh Rh Uani 0.45138(1) 0.45942(1) 0.92250(1) 1.000 0.0150(1)
Ru Ru Uani 0.04346(1) 0.13639(1) 0.29437(1) 1.000 0.0131(1)
P1 P Uani -0.02477(5) 0.24972(4) 0.26028(4) 1.000 0.0159(2)
P2 P Uani 0.18814(5) 0.19273(4) 0.25203(4) 1.000 0.0170(2)
P3 P Uani 0.10858(5) 0.01663(4) 0.31891(4) 1.000 0.0173(2)
P4 P Uani -0.11010(5) 0.07543(4) 0.32530(4) 1.000 0.0159(2)
O1 O Uani 0.34037(14) 0.53676(10) 0.91743(10) 1.000 0.0204(5)
O2 O Uani 0.56006(14) 0.54983(11) 0.90211(10) 1.000 0.0211(5)
O3 O Uani 0.56888(14) 0.38766(11) 0.93650(10) 1.000 0.0214(5)
O4 O Uani 0.34912(14) 0.37405(10) 0.95223(10) 1.000 0.0206(5)
N11 N Uani 0.35848(17) 0.38183(12) 0.77947(12) 1.000 0.0186(6)
C1 C Uani 0.3539(2) 0.59559(15) 0.98751(16) 1.000 0.0212(7)
C2 C Uani 0.2701(2) 0.65119(17) 0.97980(18) 1.000 0.0292(8)
C3 C Uani 0.6358(2) 0.61254(16) 0.96789(15) 1.000 0.0206(7)
C4 C Uani 0.7149(2) 0.67640(17) 0.94974(17) 1.000 0.0292(8)
C5 C Uani 0.1699(2) 0.23402(17) 0.50795(16) 1.000 0.0233(7)
C6 C Uani 0.12285(19) 0.20047(14) 0.42947(15) 1.000 0.0162(7)
C7 C Uani 0.0086(2) 0.25959(16) 0.16571(15) 1.000 0.0217(7)
C8 C Uani 0.1338(2) 0.25944(17) 0.18199(16) 1.000 0.0235(7)
C9 C Uani 0.0012(2) -0.04866(17) 0.34672(19) 1.000 0.0302(9)
C10 C Uani -0.0532(2) 0.01176(16) 0.39514(16) 1.000 0.0217(7)
C12 C Uani 0.3475(2) 0.41832(16) 0.71698(16) 1.000 0.0233(7)
C13 C Uani 0.2885(2) 0.37214(17) 0.62846(16) 1.000 0.0246(8)
C14 C Uani 0.2341(2) 0.28254(16) 0.59938(15) 1.000 0.0211(7)
C15 C Uani 0.2470(2) 0.24464(16) 0.66478(16) 1.000 0.0266(7)
C16 C Uani 0.3087(2) 0.29551(16) 0.75227(16) 1.000 0.0263(8)
C21 C Uani -0.1793(2) 0.24603(16) 0.21738(15) 1.000 0.0197(7)
C22 C Uani -0.2209(2) 0.31748(18) 0.24302(17) 1.000 0.0282(8)
C23 C Uani -0.3385(3) 0.3107(2) 0.2048(2) 1.000 0.0376(9)
C24 C Uani -0.4155(2) 0.2337(2) 0.14254(18) 1.000 0.0367(9)
C25 C Uani -0.3753(2) 0.16221(19) 0.11574(17) 1.000 0.0309(8)
C26 C Uani -0.2578(2) 0.16866(17) 0.15271(16) 1.000 0.0237(7)
C31 C Uani 0.0426(2) 0.35854(15) 0.34457(15) 1.000 0.0198(7)
C32 C Uani 0.1023(2) 0.42933(16) 0.33193(18) 1.000 0.0273(8)
C33 C Uani 0.1573(2) 0.50893(17) 0.4007(2) 1.000 0.0325(9)
C34 C Uani 0.1532(2) 0.51897(17) 0.48212(18) 1.000 0.0303(8)
C35 C Uani 0.0930(2) 0.44880(17) 0.49518(17) 1.000 0.0275(8)
C36 C Uani 0.0382(2) 0.36932(16) 0.42696(16) 1.000 0.0223(7)
C41 C Uani 0.2366(2) 0.11517(17) 0.18262(18) 1.000 0.0278(8)
C42 C Uani 0.1639(3) 0.07023(18) 0.09333(19) 1.000 0.0361(9)
C43 C Uani 0.1946(3) 0.0086(2) 0.0398(2) 1.000 0.0461(11)
C44 C Uani 0.2976(4) -0.0089(2) 0.0741(3) 1.000 0.0591(14)
C45 C Uani 0.3717(4) 0.0319(3) 0.1621(3) 1.000 0.0753(18)
C46 C Uani 0.3397(3) 0.0951(2) 0.2177(3) 1.000 0.0545(11)
C51 C Uani 0.3242(5) 0.2750(4) 0.3292(3) 0.736(6) 0.0214(16)
C52 C Uani 0.4129(4) 0.3005(4) 0.3017(3) 0.736(6) 0.0275(14)
C53 C Uani 0.5131(4) 0.3663(4) 0.3592(4) 0.736(6) 0.0330(14)
C54 C Uani 0.5277(4) 0.4069(3) 0.4445(4) 0.736(6) 0.0364(14)
C55 C Uani 0.4409(4) 0.3823(3) 0.4726(3) 0.736(6) 0.0395(12)
C56 C Uani 0.3400(3) 0.3173(2) 0.4149(2) 0.736(6) 0.0306(12)
C61 C Uani 0.1184(2) -0.07073(15) 0.23118(16) 1.000 0.0215(7)
C62 C Uani 0.0355(3) -0.09587(18) 0.14647(17) 1.000 0.0329(8)
C63 C Uani 0.0332(3) -0.16585(19) 0.07916(18) 1.000 0.0357(9)
C64 C Uani 0.1159(3) -0.2093(2) 0.0946(2) 1.000 0.0430(10)
C65 C Uani 0.2029(3) -0.1825(3) 0.1770(2) 1.000 0.0630(12)
C66 C Uani 0.2034(3) -0.1141(2) 0.2451(2) 1.000 0.0504(11)
C71 C Uani 0.2404(4) 0.0357(3) 0.4141(2) 0.744(3) 0.0208(11)
C72 C Uani 0.3282(3) 0.1119(2) 0.4415(2) 0.744(3) 0.0251(10)
C73 C Uani 0.4325(3) 0.1304(3) 0.5137(2) 0.744(3) 0.0341(11)
C74 C Uani 0.4491(3) 0.0726(3) 0.5584(2) 0.744(3) 0.0377(13)
C75 C Uani 0.3635(3) -0.0045(3) 0.5308(2) 0.744(3) 0.0374(14)
C76 C Uani 0.2601(3) -0.0233(3) 0.4590(2) 0.744(3) 0.0298(11)
C81 C Uani -0.2395(2) -0.01061(16) 0.23967(16) 1.000 0.0231(7)
C82 C Uani -0.3262(2) -0.05078(18) 0.26116(18) 1.000 0.0322(8)
C83 C Uani -0.4199(3) -0.1196(2) 0.1970(2) 1.000 0.0422(10)
C84 C Uani -0.4276(3) -0.1487(2) 0.1116(2) 1.000 0.0424(9)
C85 C Uani -0.3428(3) -0.10977(18) 0.08953(18) 1.000 0.0365(9)
C86 C Uani -0.2488(2) -0.04128(17) 0.15321(16) 1.000 0.0270(8)
C91 C Uani -0.1744(2) 0.14421(15) 0.38844(16) 1.000 0.0204(7)
C92 C Uani -0.1168(2) 0.18504(16) 0.47921(17) 1.000 0.0265(8)
C93 C Uani -0.1659(3) 0.23749(18) 0.5270(2) 1.000 0.0370(9)
C94 C Uani -0.2720(3) 0.24973(18) 0.4848(2) 1.000 0.0398(10)
C95 C Uani -0.3291(3) 0.2109(2) 0.3944(2) 1.000 0.0381(10)
C96 C Uani -0.2808(2) 0.15862(18) 0.34676(19) 1.000 0.0295(8)
Cl Cl Uani -0.0360(6) 0.0645(4) 0.1346(4) 0.089(4) 0.027(2)
C55A C Uiso 0.4732(6) 0.3305(5) 0.4838(4) 0.264(6) 0.024(2)
C56A C Uiso 0.3714(6) 0.2698(5) 0.4192(4) 0.264(6) 0.019(2)
C71A C Uiso 0.2655(4) 0.0463(5) 0.4031(3) 0.256(3) 0.009(3)
C72A C Uiso 0.3588(5) 0.0482(4) 0.3773(3) 0.256(3) 0.025(2)
C73A C Uiso 0.4721(4) 0.0802(5) 0.4405(4) 0.256(3) 0.029(2)
C74A C Uiso 0.4923(4) 0.1103(5) 0.5296(4) 0.256(3) 0.030(2)
C75A C Uiso 0.3990(5) 0.1084(4) 0.5554(3) 0.256(3) 0.026(2)
C76A C Uiso 0.2857(5) 0.0764(4) 0.4922(4) 0.256(3) 0.020(2)
C53A C Uiso 0.5050(8) 0.3871(6) 0.3748(6) 0.264(6) 0.025(5)
C54A C Uiso 0.5400(6) 0.3892(5) 0.4616(5) 0.264(6) 0.021(4)
C51A C Uiso 0.3364(7) 0.2678(6) 0.3324(4) 0.264(6) 0.012(5)
C52A C Uiso 0.4032(9) 0.3264(7) 0.3102(5) 0.264(6) 0.026(4)
Cl1 Cl Uani 0.36324(7) 0.50885(6) 0.28074(5) 0.949(2) 0.0430(3)
Cl2 Cl Uani 0.41939(8) 0.68975(6) 0.29180(6) 0.949(2) 0.0526(3)
Cl3 Cl Uani 0.20249(8) 0.56841(8) 0.16135(7) 0.949(2) 0.0628(4)
C20 C Uani 0.3495(3) 0.5812(2) 0.22090(19) 0.949(2) 0.0321(9)
Cl4 Cl Uani 0.91524(7) 0.56763(5) 0.07214(5) 0.933(2) 0.0387(2)
Cl5 Cl Uani 0.96155(9) 0.72196(6) 0.22176(7) 0.933(2) 0.0565(3)
Cl6 Cl Uani 0.95005(8) 0.55609(6) 0.24490(6) 0.933(2) 0.0505(3)
C30 C Uani 0.8954(3) 0.60998(19) 0.17088(19) 0.933(2) 0.0307(9)
H92 H Uiso 0.04050 -0.08010 0.38440 1.000 0.0360
H82 H Uiso 0.14000 0.23580 0.12460 1.000 0.0280
H91 H Uiso -0.06020 -0.09260 0.29200 1.000 0.0360
H72 H Uiso -0.00390 0.31470 0.15640 1.000 0.0260
H81 H Uiso 0.18400 0.32050 0.21130 1.000 0.0280
H151 H Uiso 0.21310 0.18370 0.64900 1.000 0.0320
H161 H Uiso 0.31630 0.26800 0.79540 1.000 0.0320
H221 H Uiso -0.16870 0.37090 0.28670 1.000 0.0340
H231 H Uiso -0.36610 0.36000 0.22190 1.000 0.0450
H241 H Uiso -0.49620 0.22950 0.11790 1.000 0.0440
H251 H Uiso -0.42810 0.10900 0.07220 1.000 0.0370
H261 H Uiso -0.23020 0.11980 0.13380 1.000 0.0280
H321 H Uiso 0.10560 0.42330 0.27600 1.000 0.0330
H331 H Uiso 0.19810 0.55690 0.39150 1.000 0.0390
H341 H Uiso 0.19130 0.57350 0.52900 1.000 0.0360
H351 H Uiso 0.08950 0.45540 0.55110 1.000 0.0330
H101 H Uiso 0.00580 0.05130 0.45340 1.000 0.0260
H102 H Uiso -0.11690 -0.02290 0.40420 1.000 0.0260
H121 H Uiso 0.38240 0.47940 0.73480 1.000 0.0280
H131 H Uiso 0.28460 0.40120 0.58690 1.000 0.0300
H451 H Uiso 0.44290 0.01780 0.18490 1.000 0.0900
H461 H Uiso 0.38890 0.12330 0.27840 1.000 0.0650
H521 H Uiso 0.40410 0.27220 0.24290 0.736(6) 0.0330
H531 H Uiso 0.57210 0.38350 0.33930 0.736(6) 0.0400
H541 H Uiso 0.59710 0.45160 0.48420 0.736(6) 0.0440
H551 H Uiso 0.45060 0.41020 0.53170 0.736(6) 0.0470
H561 H Uiso 0.28060 0.30160 0.43480 0.736(6) 0.0370
H621 H Uiso -0.02110 -0.06460 0.13410 1.000 0.0390
H631 H Uiso -0.02650 -0.18350 0.02190 1.000 0.0430
H641 H Uiso 0.11350 -0.25790 0.04860 1.000 0.0520
H651 H Uiso 0.26310 -0.21080 0.18750 1.000 0.0760
H661 H Uiso 0.26330 -0.09690 0.30220 1.000 0.0610
H721 H Uiso 0.31750 0.15220 0.41070 0.744(3) 0.0300
H731 H Uiso 0.49180 0.18300 0.53190 0.744(3) 0.0410
H741 H Uiso 0.51930 0.08550 0.60820 0.744(3) 0.0450
H751 H Uiso 0.37560 -0.04500 0.56120 0.744(3) 0.0450
H761 H Uiso 0.20210 -0.07690 0.44020 0.744(3) 0.0350
H821 H Uiso -0.32140 -0.03110 0.32000 1.000 0.0390
H831 H Uiso -0.47880 -0.14660 0.21230 1.000 0.0510
H841 H Uiso -0.49160 -0.19570 0.06800 1.000 0.0510
H851 H Uiso -0.34830 -0.12970 0.03050 1.000 0.0440
H861 H Uiso -0.19020 -0.01510 0.13740 1.000 0.0320
H921 H Uiso -0.04330 0.17710 0.50890 1.000 0.0320
H931 H Uiso -0.12590 0.26500 0.58900 1.000 0.0440
H941 H Uiso -0.30590 0.28470 0.51770 1.000 0.0480
H951 H Uiso -0.40170 0.22010 0.36490 1.000 0.0460
H961 H Uiso -0.32080 0.13210 0.28460 1.000 0.0350
H361 H Uiso -0.00300 0.32160 0.43640 1.000 0.0270
H421 H Uiso 0.09190 0.08270 0.06930 1.000 0.0430
H431 H Uiso 0.14430 -0.02130 -0.02040 1.000 0.0550
H441 H Uiso 0.31970 -0.05030 0.03670 1.000 0.0710
H H Uiso -0.018(3) 0.084(2) 0.190(3) 0.911(4) 0.031(9)
H21 H Uiso 0.19300 0.61530 0.93560 1.000 0.0350
H22 H Uiso 0.29770 0.69950 0.96180 1.000 0.0350
H23 H Uiso 0.26500 0.67490 1.03700 1.000 0.0350
H41 H Uiso 0.75280 0.73000 1.00150 1.000 0.0350
H42 H Uiso 0.66950 0.69060 0.89890 1.000 0.0350
H43 H Uiso 0.77420 0.65040 0.93690 1.000 0.0350
H71 H Uiso -0.04440 0.21010 0.11180 1.000 0.0260
H52A H Uiso 0.37930 0.32500 0.25090 0.264(6) 0.0310
H53A H Uiso 0.55060 0.42720 0.35960 0.264(6) 0.0300
H54A H Uiso 0.60950 0.43060 0.50570 0.264(6) 0.0250
H55A H Uiso 0.49710 0.33190 0.54310 0.264(6) 0.0290
H56A H Uiso 0.32580 0.22970 0.43440 0.264(6) 0.0230
H72A H Uiso 0.34500 0.02760 0.31640 0.256(3) 0.0300
H73A H Uiso 0.53580 0.08150 0.42290 0.256(3) 0.0350
H74A H Uiso 0.56970 0.13210 0.57280 0.256(3) 0.0360
H75A H Uiso 0.41280 0.12900 0.61630 0.256(3) 0.0310
H76A H Uiso 0.22190 0.07510 0.50980 0.256(3) 0.0240
H201 H Uiso 0.38750 0.56640 0.17820 0.949(2) 0.0380
H301 H Uiso 0.81000 0.59980 0.15610 0.933(2) 0.0370

loop_
_geom_bond_atom_site_label_1
_geom_bond_atom_site_label_2
_geom_bond_distance
_geom_bond_site_symmetry_1
_geom_bond_site_symmetry_2
_geom_bond_publ_flag
Rh O1 2.0423(18) . . yes
Rh O2 2.0385(19) . . yes
Rh O3 2.0392(19) . . yes
Rh O4 2.0327(18) . . yes
Rh N11 2.2246(18) . . yes
Rh Rh 2.3991(2) . 2_667 yes
Ru P1 2.3103(7) . . yes
Ru P2 2.3290(7) . . yes
Ru P3 2.3419(7) . . yes
Ru P4 2.3231(7) . . yes
Ru C6 2.071(2) . . yes
Ru Cl 2.441(6) . . yes
Ru H 1.61(5) . . no
Cl1 C20 1.758(3) . . yes
Cl2 C20 1.753(3) . . yes
Cl3 C20 1.747(4) . . yes
Cl4 C30 1.766(3) . . yes
Cl5 C30 1.738(3) . . yes
Cl6 C30 1.756(3) . . yes
P1 C31 1.826(3) . . yes
P1 C7 1.841(3) . . yes
P1 C21 1.833(3) . . yes
P2 C51A 1.891(8) . . yes
P2 C41 1.832(3) . . yes
P2 C8 1.874(3) . . yes
P2 C51 1.825(6) . . yes
P3 C71 1.815(4) . . yes
P3 C61 1.838(3) . . yes
P3 C9 1.858(3) . . yes
P3 C71A 1.918(5) . . yes
P4 C10 1.840(3) . . yes
P4 C91 1.830(3) . . yes
P4 C81 1.842(3) . . yes
O1 C1 1.265(3) . . yes
O2 C3 1.264(3) . . yes
O3 C1 1.266(3) . 2_667 yes
O4 C3 1.267(3) . 2_667 yes
N11 C16 1.340(3) . . yes
N11 C12 1.338(3) . . yes
C1 C2 1.507(4) . . no
C3 C4 1.497(4) . . no
C5 C14 1.424(3) . . no
C5 C6 1.197(3) . . no
C7 C8 1.518(4) . . no
C9 C10 1.522(4) . . no
C12 C13 1.373(3) . . no
C13 C14 1.397(4) . . no
C14 C15 1.396(4) . . no
C15 C16 1.378(3) . . no
C21 C26 1.395(4) . . no
C21 C22 1.392(4) . . no
C22 C23 1.386(5) . . no
C23 C24 1.373(4) . . no
C24 C25 1.386(4) . . no
C25 C26 1.384(4) . . no
C31 C32 1.389(4) . . no
C31 C36 1.394(3) . . no
C32 C33 1.389(4) . . no
C33 C34 1.378(4) . . no
C34 C35 1.388(4) . . no
C35 C36 1.384(4) . . no
C41 C42 1.405(4) . . no
C41 C46 1.379(5) . . no
C42 C43 1.376(5) . . no
C43 C44 1.355(6) . . no
C44 C45 1.386(7) . . no
C45 C46 1.422(7) . . no
C51 C52 1.400(9) . . no
C51 C56 1.376(6) . . no
C51A C56A 1.391(9) . . no
C51A C52A 1.390(15) . . no
C52 C53 1.383(8) . . no
C52A C53A 1.390(14) . . no
C53 C54 1.369(9) . . no
C53A C54A 1.390(12) . . no
C54 C55 1.383(8) . . no
C54A C55A 1.391(12) . . no
C55 C56 1.383(6) . . no
C55A C56A 1.390(10) . . no
C61 C62 1.381(4) . . no
C61 C66 1.378(5) . . no
C62 C63 1.385(4) . . no
C63 C64 1.357(5) . . no
C64 C65 1.371(5) . . no
C65 C66 1.387(5) . . no
C71 C76 1.394(7) . . no
C71 C72 1.385(6) . . no
C71A C76A 1.391(8) . . no
C71A C72A 1.391(9) . . no
C72 C73 1.397(5) . . no
C72A C73A 1.389(8) . . no
C73 C74 1.370(6) . . no
C73A C74A 1.391(9) . . no
C74 C75 1.380(7) . . no
C74A C75A 1.391(9) . . no
C75 C76 1.386(5) . . no
C75A C76A 1.389(9) . . no
C81 C86 1.388(3) . . no
C81 C82 1.392(4) . . no
C82 C83 1.392(4) . . no
C83 C84 1.376(4) . . no
C84 C85 1.371(5) . . no
C85 C86 1.389(4) . . no
C91 C96 1.393(4) . . no
C91 C92 1.390(4) . . no
C92 C93 1.393(5) . . no
C93 C94 1.375(5) . . no
C94 C95 1.381(4) . . no
C95 C96 1.382(5) . . no
C2 H22 0.9795 . . no
C2 H21 0.9801 . . no
C2 H23 0.9807 . . no
C4 H43 0.9802 . . no
C4 H41 0.9796 . . no
C4 H42 0.9806 . . no
C7 H72 0.9901 . . no
C7 H71 0.9892 . . no
C8 H81 0.9897 . . no
C8 H82 0.9900 . . no
C9 H91 0.9899 . . no
C9 H92 0.9895 . . no
C10 H101 0.9898 . . no
C10 H102 0.9900 . . no
C12 H121 0.9502 . . no
C13 H131 0.9491 . . no
C15 H151 0.9503 . . no
C16 H161 0.9499 . . no
C22 H221 0.9508 . . no
C23 H231 0.9496 . . no
C24 H241 0.9507 . . no
C25 H251 0.9501 . . no
C26 H261 0.9505 . . no
C32 H321 0.9509 . . no
C33 H331 0.9496 . . no
C34 H341 0.9503 . . no
C35 H351 0.9503 . . no
C36 H361 0.9511 . . no
C42 H421 0.9491 . . no
C43 H431 0.9503 . . no
C44 H441 0.9501 . . no
C45 H451 0.9503 . . no
C46 H461 0.9505 . . no
C52 H521 0.9496 . . no
C52A H52A 0.9501 . . no
C53 H531 0.9514 . . no
C53A H53A 0.9502 . . no
C54 H541 0.9510 . . no
C54A H54A 0.9490 . . no
C55 H551 0.9495 . . no
C55A H55A 0.9501 . . no
C56 H561 0.9496 . . no
C56A H56A 0.9502 . . no
C62 H621 0.9497 . . no
C63 H631 0.9499 . . no
C64 H641 0.9505 . . no
C65 H651 0.9492 . . no
C66 H661 0.9498 . . no
C72 H721 0.9502 . . no
C72A H72A 0.9506 . . no
C73 H731 0.9492 . . no
C73A H73A 0.9494 . . no
C74 H741 0.9499 . . no
C74A H74A 0.9492 . . no
C75 H751 0.9499 . . no
C75A H75A 0.9506 . . no
C76 H761 0.9505 . . no
C76A H76A 0.9506 . . no
C82 H821 0.9497 . . no
C83 H831 0.9516 . . no
C84 H841 0.9494 . . no
C85 H851 0.9500 . . no
C86 H861 0.9488 . . no
C92 H921 0.9507 . . no
C93 H931 0.9493 . . no
C94 H941 0.9499 . . no
C95 H951 0.9498 . . no
C96 H961 0.9502 . . no
C20 H201 1.0009 . . no
C30 H301 1.0000 . . no
